data_4076188
loop_
_publ_author_name
'de Fr\'emont, Pierre'
'Scott, Natalie M.'
'Stevens, Edwin D.'
'Ramnial, Taramatee'
'Lightbody, Owen C.'
'Macdonald, Charles L. B.'
'Clyburne, Jason A. C.'
'Abernethy, Colin D.'
'Nolan, Steven P.'

_publ_section_title
;
 Synthesis of Well-DefinedN-Heterocyclic Carbene Silver(I) Complexes
;
_journal_issue 26
_journal_name_full Organometallics
_journal_page_first 6301
_journal_paper_doi 10.1021/om050735i
_journal_volume 24
_journal_year 2005
_chemical_formula_sum 'C8.25 H8.25 Ag0.75 Cl0.75 N2.25'
_chemical_formula_weight 246.41
_chemical_name_systematic
; 
 ? 
;
_space_group_IT_number 1
_symmetry_cell_setting triclinic
_symmetry_space_group_name_Hall 'P 1'
_symmetry_space_group_name_H-M 'P 1'
_atom_sites_solution_hydrogens geom
_atom_sites_solution_primary direct
_atom_sites_solution_secondary difmap
_audit_creation_method SHELXL-97
_cell_angle_alpha 75.3660(10)
_cell_angle_beta 81.8210(10)
_cell_angle_gamma 85.8790(10)
_cell_formula_units_Z 4
_cell_length_a 7.3050(3)
_cell_length_b 11.0525(4)
_cell_length_c 11.3905(5)
_cell_measurement_reflns_used 14355
_cell_measurement_temperature 150(2)
_cell_measurement_theta_max 30.507
_cell_measurement_theta_min 2.316
_cell_volume 880.15(6)
_computing_cell_refinement 'Bruker SMART'
_computing_data_collection 'Bruker SMART'
_computing_data_reduction 'Bruker SAINT'
_computing_molecular_graphics 'Bruker SHELXTL'
_computing_publication_material 'Bruker SHELXTL'
_computing_structure_refinement 'SHELXL-97 (Sheldrick, 1997)'
_computing_structure_solution 'SHELXS-97 (Sheldrick, 1990)'
_diffrn_ambient_temperature 150(2)
_diffrn_measured_fraction_theta_full 0.999
_diffrn_measured_fraction_theta_max 0.999
_diffrn_measurement_device_type 'CCD area detector'
_diffrn_measurement_method 'phi and omega scans'
_diffrn_radiation_monochromator graphite
_diffrn_radiation_source 'fine-focus sealed tube'
_diffrn_radiation_type MoK\a
_diffrn_radiation_wavelength 0.71073
_diffrn_reflns_av_R_equivalents 0.0176
_diffrn_reflns_av_sigmaI/netI 0.0309
_diffrn_reflns_limit_h_max 8
_diffrn_reflns_limit_h_min -8
_diffrn_reflns_limit_k_max 13
_diffrn_reflns_limit_k_min -13
_diffrn_reflns_limit_l_max 13
_diffrn_reflns_limit_l_min -13
_diffrn_reflns_number 10010
_diffrn_reflns_theta_full 25.00
_diffrn_reflns_theta_max 25.00
_diffrn_reflns_theta_min 2.32
_exptl_absorpt_coefficient_mu 1.919
_exptl_absorpt_correction_T_max 1.000000
_exptl_absorpt_correction_T_min 0.691476
_exptl_absorpt_correction_type empirical
_exptl_crystal_colour Colorless
_exptl_crystal_density_diffrn 1.860
_exptl_crystal_density_meas 0
_exptl_crystal_density_method 'not measured'
_exptl_crystal_description Plate
_exptl_crystal_F_000 486
_exptl_crystal_size_max 0.6
_exptl_crystal_size_mid 0.3
_exptl_crystal_size_min 0.15
_refine_diff_density_max 0.270
_refine_diff_density_min -0.499
_refine_diff_density_rms 0.045
_refine_ls_abs_structure_details 'Flack H D (1983), Acta Cryst. A39, 876-881'
_refine_ls_abs_structure_Flack 0.006(11)
_refine_ls_extinction_coef 0.0134(5)
_refine_ls_extinction_expression Fc^*^=kFc[1+0.001xFc^2^\l^3^/sin(2\q)]^-1/4^
_refine_ls_extinction_method SHELXL
_refine_ls_goodness_of_fit_ref 1.025
_refine_ls_hydrogen_treatment mixed
_refine_ls_matrix_type full
_refine_ls_number_parameters 434
_refine_ls_number_reflns 6147
_refine_ls_number_restraints 431
_refine_ls_restrained_S_all 0.993
_refine_ls_R_factor_all 0.0144
_refine_ls_R_factor_gt 0.0143
_refine_ls_shift/su_max 0.001
_refine_ls_shift/su_mean 0.000
_refine_ls_structure_factor_coef Fsqd
_refine_ls_weighting_details 'calc w=1/[\s^2^(Fo^2^)+(0.0128P)^2^+0.0000P] where P=(Fo^2^+2Fc^2^)/3'
_refine_ls_weighting_scheme calc
_refine_ls_wR_factor_gt 0.0360
_refine_ls_wR_factor_ref 0.0361
_reflns_number_gt 6100
_reflns_number_total 6147
_reflns_threshold_expression >2sigma(I)
_cod_data_source_file om050735isi20050825_014026.cif
_cod_data_source_block nol291m
_cod_depositor_comments
;
The following automatic conversions were performed:

'_symmetry_cell_setting' value 'Triclinic' changed to 'triclinic'
according to /home/saulius/struct/CIF-dictionaries/cif_core.dic
dictionary named 'cif_core.dic' version 2.4.1 from
2010-06-29.

'_exptl_absorpt_correction_type' value 'Empirical'
changed to 'empirical' according to
/home/saulius/struct/CIF-dictionaries/cif_core.dic dictionary named
'cif_core.dic' version 2.4.1 from 2010-06-29.

Automatic conversion script
Id: cif_fix_values 1715 2011-07-08 13:25:40Z adriana 
;
_cod_original_sg_symbol_H-M P1
_cod_database_code 4076188

loop_
_symmetry_equiv_pos_as_xyz
'x, y, z'

loop_
_atom_site_label
_atom_site_type_symbol
_atom_site_fract_x
_atom_site_fract_y
_atom_site_fract_z
_atom_site_U_iso_or_equiv
_atom_site_adp_type
_atom_site_occupancy
_atom_site_symmetry_multiplicity
_atom_site_calc_flag
_atom_site_refinement_flags
Ag1 Ag 1.01291(2) 0.797976(15) 0.442710(14) 0.02385(5) Uani 1 1 d U
Cl1 Cl 0.92546(8) 1.02107(5) 0.40119(5) 0.02355(12) Uani 1 1 d U
N1 N 1.1120(3) 0.52023(17) 0.44780(16) 0.0197(4) Uani 1 1 d U
C1 C 1.1243(3) 0.6393(2) 0.38062(19) 0.0177(4) Uani 1 1 d U
Ag2 Ag 1.360221(18) 0.790271(14) 0.561067(13) 0.01884(5) Uani 1 1 d U
Cl2 Cl 1.76422(8) 0.72151(5) 0.65563(5) 0.02375(12) Uani 1 1 d U
N2 N 1.2097(3) 0.62260(17) 0.27169(17) 0.0193(4) Uani 1 1 d U
C2 C 1.1867(3) 0.4391(2) 0.3803(2) 0.0219(5) Uani 1 1 d U
Ag3 Ag 1.66478(2) 0.938552(16) 0.615709(16) 0.02838(5) Uani 1 1 d U
Cl3 Cl 1.54030(8) 1.13088(5) 0.65546(6) 0.02803(13) Uani 1 1 d U
N3 N 1.2497(3) 0.49782(18) 0.26961(18) 0.0227(4) Uani 1 1 d U
C3 C 1.1779(4) 0.3069(2) 0.4537(2) 0.0292(5) Uani 1 1 d U
H3A H 1.3032 0.2698 0.4664 0.035 Uiso 1 1 calc R
H3B H 1.1145 0.2550 0.4138 0.035 Uiso 1 1 calc R
N4 N 1.5125(3) 0.95830(18) 0.31704(17) 0.0195(4) Uani 1 1 d U
C4 C 1.0638(4) 0.3196(2) 0.5766(2) 0.0311(6) Uani 1 1 d U
H4A H 0.9394 0.2859 0.5849 0.037 Uiso 1 1 calc R
H4B H 1.1270 0.2722 0.6464 0.037 Uiso 1 1 calc R
N5 N 1.6163(2) 0.77812(18) 0.31003(16) 0.0180(4) Uani 1 1 d U
C5 C 1.0468(4) 0.4597(2) 0.5754(2) 0.0269(5) Uani 1 1 d U
H5A H 0.9170 0.4858 0.5985 0.032 Uiso 1 1 calc R
H5B H 1.1256 0.4791 0.6316 0.032 Uiso 1 1 calc R
N6 N 1.6932(3) 0.85599(19) 0.20030(18) 0.0231(4) Uani 1 1 d U
C6 C 1.2663(3) 0.7172(2) 0.1627(2) 0.0214(5) Uani 1 1 d U
N7 N 1.0943(2) 0.87101(18) 0.76046(17) 0.0181(4) Uani 1 1 d U
C7 C 1.2045(3) 0.8394(2) 0.1520(2) 0.0254(5) Uani 1 1 d U
H7 H 1.1216 0.8618 0.2159 0.030 Uiso 1 1 calc R
N8 N 1.1368(3) 0.67740(18) 0.82382(17) 0.0193(4) Uani 1 1 d U
C8 C 1.2643(4) 0.9302(3) 0.0467(2) 0.0299(6) Uani 1 1 d U
H8 H 1.2237 1.0151 0.0394 0.036 Uiso 1 1 calc R
N9 N 1.0067(3) 0.71155(19) 0.91324(17) 0.0217(4) Uani 1 1 d U
C9 C 1.3830(3) 0.8971(3) -0.0478(2) 0.0301(6) Uani 1 1 d U
H9 H 1.4230 0.9589 -0.1198 0.036 Uiso 1 1 calc R
C10 C 1.4420(4) 0.7738(3) -0.0361(2) 0.0306(6) Uani 1 1 d U
H10 H 1.5223 0.7509 -0.1009 0.037 Uiso 1 1 calc R
C11 C 1.3858(3) 0.6826(2) 0.0690(2) 0.0262(5) Uani 1 1 d U
H11 H 1.4282 0.5980 0.0769 0.031 Uiso 1 1 calc R
C12 C 1.5060(3) 0.8388(2) 0.3835(2) 0.0184(4) Uani 1 1 d U
C13 C 1.6261(3) 0.9651(2) 0.2097(2) 0.0232(5) Uani 1 1 d U
C14 C 1.6417(4) 1.0984(2) 0.1379(2) 0.0335(6) Uani 1 1 d U
H14A H 1.6263 1.1075 0.0512 0.040 Uiso 1 1 calc R
H14B H 1.7621 1.1318 0.1423 0.040 Uiso 1 1 calc R
C15 C 1.4787(4) 1.1639(2) 0.2044(2) 0.0350(6) Uani 1 1 d U
H15A H 1.5132 1.2480 0.2073 0.042 Uiso 1 1 calc R
H15B H 1.3682 1.1731 0.1611 0.042 Uiso 1 1 calc R
C16 C 1.4385(3) 1.0797(2) 0.3348(2) 0.0261(5) Uani 1 1 d U
H16A H 1.5035 1.1076 0.3934 0.031 Uiso 1 1 calc R
H16B H 1.3042 1.0776 0.3637 0.031 Uiso 1 1 calc R
C17 C 1.6543(3) 0.6456(2) 0.3287(2) 0.0205(4) Uani 1 1 d U
C18 C 1.5914(3) 0.5644(2) 0.4390(2) 0.0245(5) Uani 1 1 d U
H18 H 1.5252 0.5960 0.5037 0.029 Uiso 1 1 calc R
C19 C 1.6261(3) 0.4361(2) 0.4542(2) 0.0292(5) Uani 1 1 d U
H19 H 1.5815 0.3800 0.5293 0.035 Uiso 1 1 calc R
C20 C 1.7250(3) 0.3895(2) 0.3610(3) 0.0307(5) Uani 1 1 d U
H20 H 1.7487 0.3020 0.3718 0.037 Uiso 1 1 calc R
C21 C 1.7888(3) 0.4719(2) 0.2521(2) 0.0302(5) Uani 1 1 d U
H21 H 1.8574 0.4403 0.1882 0.036 Uiso 1 1 calc R
C22 C 1.7547(3) 0.5995(2) 0.2344(2) 0.0250(5) Uani 1 1 d U
H22 H 1.7990 0.6552 0.1590 0.030 Uiso 1 1 calc R
C23 C 1.1900(3) 0.7737(2) 0.7276(2) 0.0188(4) Uani 1 1 d U
C24 C 0.9862(3) 0.8315(2) 0.86962(19) 0.0189(4) Uani 1 1 d U
C25 C 0.8760(3) 0.9374(2) 0.9068(2) 0.0242(5) Uani 1 1 d U
H25A H 0.8886 0.9382 0.9920 0.029 Uiso 1 1 calc R
H25B H 0.7434 0.9337 0.8990 0.029 Uiso 1 1 calc R
C26 C 0.9648(3) 1.0523(2) 0.8142(2) 0.0247(5) Uani 1 1 d U
H26A H 0.8677 1.1151 0.7843 0.030 Uiso 1 1 calc R
H26B H 1.0485 1.0916 0.8538 0.030 Uiso 1 1 calc R
C27 C 1.0750(3) 1.0061(2) 0.7065(2) 0.0200(5) Uani 1 1 d U
H27A H 1.0055 1.0239 0.6351 0.024 Uiso 1 1 calc R
H27B H 1.1971 1.0447 0.6814 0.024 Uiso 1 1 calc R
C28 C 1.1953(3) 0.5493(2) 0.8412(2) 0.0232(5) Uani 1 1 d U
C29 C 1.0692(4) 0.4582(2) 0.9010(2) 0.0341(6) Uani 1 1 d U
H29 H 0.9467 0.4810 0.9305 0.041 Uiso 1 1 calc R
C30 C 1.1264(5) 0.3331(3) 0.9166(3) 0.0442(7) Uani 1 1 d U
H30 H 1.0423 0.2699 0.9583 0.053 Uiso 1 1 calc R
C31 C 1.3038(5) 0.2992(3) 0.8725(3) 0.0410(7) Uani 1 1 d U
H31 H 1.3406 0.2134 0.8827 0.049 Uiso 1 1 calc R
C32 C 1.4265(4) 0.3907(2) 0.8139(2) 0.0362(6) Uani 1 1 d U
H32 H 1.5481 0.3675 0.7831 0.043 Uiso 1 1 calc R
C33 C 1.3755(3) 0.5164(2) 0.7990(2) 0.0277(5) Uani 1 1 d U
H33 H 1.4621 0.5790 0.7605 0.033 Uiso 1 1 calc R

loop_
_atom_site_aniso_label
_atom_site_aniso_U_11
_atom_site_aniso_U_22
_atom_site_aniso_U_33
_atom_site_aniso_U_23
_atom_site_aniso_U_13
_atom_site_aniso_U_12
Ag1 0.02450(9) 0.02211(9) 0.02691(10) -0.01024(7) -0.00342(7) 0.00166(7)
Cl1 0.0242(3) 0.0198(3) 0.0254(3) -0.0048(2) -0.0010(2) -0.0001(2)
N1 0.0217(9) 0.0194(9) 0.0179(9) -0.0047(7) -0.0021(7) -0.0007(7)
C1 0.0164(10) 0.0195(10) 0.0157(11) -0.0013(8) -0.0024(8) -0.0016(8)
Ag2 0.01887(8) 0.02292(9) 0.01357(8) -0.00444(6) 0.00343(6) -0.00428(6)
Cl2 0.0217(3) 0.0250(3) 0.0237(3) -0.0056(2) -0.0002(2) -0.0017(2)
N2 0.0184(9) 0.0202(9) 0.0191(9) -0.0060(7) -0.0002(7) -0.0001(7)
C2 0.0171(10) 0.0226(11) 0.0266(12) -0.0081(9) -0.0031(9) 0.0031(9)
Ag3 0.02451(10) 0.02834(10) 0.03449(11) -0.01099(8) -0.00633(8) 0.00130(7)
Cl3 0.0277(3) 0.0218(3) 0.0314(3) -0.0030(2) 0.0001(2) 0.0002(2)
N3 0.0240(9) 0.0210(9) 0.0249(10) -0.0100(8) -0.0020(8) 0.0019(8)
C3 0.0309(13) 0.0210(11) 0.0362(13) -0.0081(10) -0.0060(11) 0.0031(10)
N4 0.0182(9) 0.0231(10) 0.0167(9) -0.0049(8) -0.0006(7) -0.0013(8)
C4 0.0376(14) 0.0215(12) 0.0292(13) 0.0041(10) -0.0046(11) -0.0032(10)
N5 0.0186(9) 0.0217(9) 0.0119(9) -0.0013(7) -0.0001(7) -0.0028(8)
C5 0.0363(14) 0.0199(11) 0.0219(12) -0.0008(9) -0.0016(10) -0.0026(10)
N6 0.0231(10) 0.0269(10) 0.0154(10) -0.0007(8) 0.0033(8) -0.0032(8)
C6 0.0177(11) 0.0300(12) 0.0162(11) -0.0040(9) -0.0021(8) -0.0041(9)
N7 0.0150(9) 0.0224(10) 0.0152(9) -0.0013(8) 0.0007(7) -0.0069(8)
C7 0.0251(12) 0.0305(12) 0.0173(12) -0.0013(9) -0.0001(10) -0.0008(10)
N8 0.0209(9) 0.0230(9) 0.0135(9) -0.0047(7) 0.0027(7) -0.0063(8)
C8 0.0282(13) 0.0314(13) 0.0258(12) 0.0043(10) -0.0069(10) -0.0056(11)
N9 0.0222(10) 0.0253(10) 0.0159(9) -0.0045(8) 0.0045(7) -0.0066(8)
C9 0.0241(12) 0.0420(14) 0.0205(13) 0.0026(11) -0.0040(10) -0.0130(11)
C10 0.0209(12) 0.0512(16) 0.0203(12) -0.0090(11) 0.0003(9) -0.0095(11)
C11 0.0206(11) 0.0366(14) 0.0219(12) -0.0081(10) -0.0014(9) -0.0047(10)
C12 0.0142(10) 0.0244(11) 0.0171(10) -0.0053(9) -0.0021(8) -0.0023(9)
C13 0.0220(11) 0.0301(12) 0.0156(11) -0.0037(10) 0.0007(9) -0.0009(9)
C14 0.0430(15) 0.0276(13) 0.0237(13) 0.0009(10) 0.0033(11) -0.0021(11)
C15 0.0478(16) 0.0276(13) 0.0274(13) -0.0053(11) -0.0019(12) 0.0018(12)
C16 0.0273(12) 0.0248(12) 0.0265(12) -0.0085(10) -0.0027(10) 0.0017(10)
C17 0.0191(11) 0.0223(11) 0.0219(12) -0.0064(9) -0.0065(9) -0.0021(9)
C18 0.0250(12) 0.0264(12) 0.0212(12) -0.0052(9) -0.0004(9) -0.0028(9)
C19 0.0276(13) 0.0252(12) 0.0333(13) -0.0021(10) -0.0065(10) -0.0037(10)
C20 0.0291(13) 0.0252(12) 0.0411(15) -0.0108(11) -0.0125(11) 0.0021(10)
C21 0.0293(13) 0.0329(13) 0.0336(14) -0.0182(11) -0.0053(10) 0.0039(11)
C22 0.0250(12) 0.0308(13) 0.0205(12) -0.0091(10) -0.0023(9) -0.0005(10)
C23 0.0171(10) 0.0225(11) 0.0170(11) -0.0046(9) -0.0013(8) -0.0055(9)
C24 0.0160(10) 0.0273(12) 0.0134(10) -0.0060(9) 0.0020(8) -0.0040(9)
C25 0.0209(11) 0.0278(12) 0.0208(12) -0.0047(9) 0.0048(9) -0.0006(10)
C26 0.0251(12) 0.0250(12) 0.0220(12) -0.0032(10) -0.0019(10) -0.0001(10)
C27 0.0197(11) 0.0191(11) 0.0182(11) 0.0000(9) 0.0004(9) -0.0025(9)
C28 0.0312(12) 0.0242(11) 0.0153(11) -0.0067(9) -0.0015(9) -0.0042(9)
C29 0.0409(15) 0.0279(13) 0.0334(14) -0.0130(11) 0.0111(11) -0.0109(11)
C30 0.0610(19) 0.0263(13) 0.0417(16) -0.0101(12) 0.0152(14) -0.0149(13)
C31 0.0617(19) 0.0241(13) 0.0347(15) -0.0078(11) 0.0019(13) 0.0003(12)
C32 0.0436(15) 0.0296(13) 0.0331(14) -0.0077(11) -0.0001(11) 0.0047(11)
C33 0.0300(12) 0.0257(12) 0.0262(12) -0.0045(10) -0.0020(10) -0.0030(10)

loop_
_atom_type_symbol
_atom_type_description
_atom_type_scat_dispersion_real
_atom_type_scat_dispersion_imag
_atom_type_scat_source
C C 0.0033 0.0016 'International Tables Vol C Tables 4.2.6.8 and 6.1.1.4'
H H 0.0000 0.0000 'International Tables Vol C Tables 4.2.6.8 and 6.1.1.4'
N N 0.0061 0.0033 'International Tables Vol C Tables 4.2.6.8 and 6.1.1.4'
Cl Cl 0.1484 0.1585 'International Tables Vol C Tables 4.2.6.8 and 6.1.1.4'
Ag Ag -0.8971 1.1015 'International Tables Vol C Tables 4.2.6.8 and 6.1.1.4'

loop_
_geom_angle_atom_site_label_1
_geom_angle_atom_site_label_2
_geom_angle_atom_site_label_3
_geom_angle
_geom_angle_site_symmetry_1
_geom_angle_site_symmetry_3
C1 Ag1 Cl1 150.34(6) . .
C1 Ag1 Cl2 109.61(6) . 1_455
Cl1 Ag1 Cl2 97.052(19) . 1_455
C1 Ag1 Ag2 87.73(6) . .
Cl1 Ag1 Ag2 101.369(14) . .
Cl2 Ag1 Ag2 98.313(13) 1_455 .
Ag1 Cl1 Ag3 82.247(17) . 1_455
C1 N1 C2 110.70(19) . .
C1 N1 C5 135.3(2) . .
C2 N1 C5 113.91(18) . .
N1 C1 N2 101.37(19) . .
N1 C1 Ag1 124.60(16) . .
N2 C1 Ag1 133.90(16) . .
C23 Ag2 C12 169.51(9) . .
C23 Ag2 Ag1 87.60(6) . .
C12 Ag2 Ag1 87.49(6) . .
C23 Ag2 Ag3 97.28(6) . .
C12 Ag2 Ag3 82.00(6) . .
Ag1 Ag2 Ag3 147.295(7) . .
Ag3 Cl2 Ag1 84.492(18) . 1_655
C1 N2 N3 114.34(18) . .
C1 N2 C6 127.74(19) . .
N3 N2 C6 117.89(17) . .
N3 C2 N1 111.4(2) . .
N3 C2 C3 137.0(2) . .
N1 C2 C3 111.6(2) . .
Cl3 Ag3 Cl2 158.90(2) . .
Cl3 Ag3 Cl1 102.177(19) . 1_655
Cl2 Ag3 Cl1 96.159(18) . 1_655
Cl3 Ag3 Ag2 110.514(16) . .
Cl2 Ag3 Ag2 71.788(15) . .
Cl1 Ag3 Ag2 110.626(13) 1_655 .
C2 N3 N2 102.15(17) . .
C2 C3 C4 102.62(19) . .
C12 N4 C13 109.8(2) . .
C12 N4 C16 136.1(2) . .
C13 N4 C16 113.97(19) . .
C5 C4 C3 107.8(2) . .
C12 N5 N6 114.02(19) . .
C12 N5 C17 128.05(19) . .
N6 N5 C17 117.84(18) . .
N1 C5 C4 102.74(19) . .
C13 N6 N5 102.33(18) . .
C7 C6 C11 120.9(2) . .
C7 C6 N2 120.4(2) . .
C11 C6 N2 118.7(2) . .
C23 N7 C24 110.45(19) . .
C23 N7 C27 135.84(19) . .
C24 N7 C27 113.69(19) . .
C6 C7 C8 119.5(2) . .
C23 N8 N9 114.10(19) . .
C23 N8 C28 127.60(19) . .
N9 N8 C28 118.29(18) . .
C9 C8 C7 120.3(3) . .
C24 N9 N8 102.13(18) . .
C10 C9 C8 119.5(2) . .
C9 C10 C11 120.9(2) . .
C10 C11 C6 118.9(2) . .
N5 C12 N4 102.16(19) . .
N5 C12 Ag2 136.08(17) . .
N4 C12 Ag2 121.64(16) . .
N6 C13 N4 111.6(2) . .
N6 C13 C14 138.1(2) . .
N4 C13 C14 110.2(2) . .
C13 C14 C15 101.8(2) . .
C16 C15 C14 106.4(2) . .
N4 C16 C15 101.51(18) . .
C18 C17 C22 120.4(2) . .
C18 C17 N5 120.4(2) . .
C22 C17 N5 119.3(2) . .
C17 C18 C19 119.4(2) . .
C20 C19 C18 120.6(2) . .
C21 C20 C19 119.2(2) . .
C20 C21 C22 121.3(2) . .
C21 C22 C17 119.1(2) . .
N7 C23 N8 101.78(18) . .
N7 C23 Ag2 123.26(16) . .
N8 C23 Ag2 134.91(17) . .
N9 C24 N7 111.5(2) . .
N9 C24 C25 137.0(2) . .
N7 C24 C25 111.4(2) . .
C24 C25 C26 102.09(18) . .
C27 C26 C25 107.65(19) . .
N7 C27 C26 101.69(18) . .
C33 C28 C29 120.9(2) . .
C33 C28 N8 120.3(2) . .
C29 C28 N8 118.7(2) . .
C30 C29 C28 118.5(3) . .
C31 C30 C29 121.1(3) . .
C32 C31 C30 119.5(3) . .
C31 C32 C33 121.0(3) . .
C32 C33 C28 118.9(2) . .

loop_
_geom_bond_atom_site_label_1
_geom_bond_atom_site_label_2
_geom_bond_distance
_geom_bond_site_symmetry_2
Ag1 C1 2.121(2) .
Ag1 Cl1 2.4458(6) .
Ag1 Cl2 2.7978(6) 1_455
Ag1 Ag2 3.0242(2) .
Cl1 Ag3 2.8685(6) 1_455
N1 C1 1.347(3) .
N1 C2 1.361(3) .
N1 C5 1.464(3) .
C1 N2 1.357(3) .
Ag2 C23 2.089(2) .
Ag2 C12 2.105(2) .
Ag2 Ag3 3.0752(2) .
Cl2 Ag3 2.4045(6) .
Cl2 Ag1 2.7978(6) 1_655
N2 N3 1.395(3) .
N2 C6 1.438(3) .
C2 N3 1.299(3) .
C2 C3 1.490(3) .
Ag3 Cl3 2.3753(6) .
Ag3 Cl1 2.8685(6) 1_655
C3 C4 1.557(4) .
N4 C12 1.347(3) .
N4 C13 1.364(3) .
N4 C16 1.461(3) .
C4 C5 1.541(4) .
N5 C12 1.347(3) .
N5 N6 1.394(3) .
N5 C17 1.439(3) .
N6 C13 1.293(3) .
C6 C7 1.373(4) .
C6 C11 1.393(3) .
N7 C23 1.344(3) .
N7 C24 1.362(3) .
N7 C27 1.469(3) .
C7 C8 1.394(3) .
N8 C23 1.355(3) .
N8 N9 1.396(3) .
N8 C28 1.422(3) .
C8 C9 1.390(4) .
N9 C24 1.299(3) .
C9 C10 1.379(4) .
C10 C11 1.388(4) .
C13 C14 1.497(4) .
C14 C15 1.553(4) .
C15 C16 1.541(3) .
C17 C18 1.385(3) .
C17 C22 1.396(3) .
C18 C19 1.394(3) .
C19 C20 1.385(4) .
C20 C21 1.383(4) .
C21 C22 1.383(4) .
C24 C25 1.488(3) .
C25 C26 1.548(3) .
C26 C27 1.546(3) .
C28 C33 1.391(3) .
C28 C29 1.391(4) .
C29 C30 1.390(4) .
C30 C31 1.383(4) .
C31 C32 1.375(4) .
C32 C33 1.386(4) .
